data_7713833
loop_
_publ_author_name
'Horrer, G\"unther'
'Luff, Martin Simon'
'Radius, Udo'

_publ_section_title
;
 N Heterocyclic Carbene and Cyclic (Alkyl)(Amino)Carbene ligated
 Half-Sandwich Complexes of Chromium(II) and Chromium(I)
;
_journal_name_full 'Dalton Transactions'
_journal_paper_doi 10.1039/D3DT02123H
_journal_year 2023
_chemical_formula_moiety 'C17 H27 Cl Cr N2'
_chemical_formula_sum 'C17 H27 Cl Cr N2'
_chemical_formula_weight 346.85
_space_group_crystal_system monoclinic
_space_group_IT_number 14
_space_group_name_Hall '-P 2ybc'
_space_group_name_H-M_alt 'P 1 21/c 1'
_atom_sites_solution_hydrogens geom
_atom_sites_solution_primary dual
_atom_sites_solution_secondary difmap
_audit_creation_method SHELXL-2018/3
_audit_update_record
;
2023-07-06 deposited with the CCDC.	2023-08-22 downloaded from the CCDC.
;
_cell_angle_alpha 90
_cell_angle_beta 91.100(2)
_cell_angle_gamma 90
_cell_formula_units_Z 8
_cell_length_a 8.3556(2)
_cell_length_b 15.6072(4)
_cell_length_c 27.4722(6)
_cell_measurement_reflns_used 22648
_cell_measurement_temperature 100(2)
_cell_measurement_theta_max 77.2040
_cell_measurement_theta_min 3.1850
_cell_volume 3581.92(15)
_computing_cell_refinement 'CrysAlisPro 1.171.40.53 (Rigaku OD, 2019)'
_computing_data_collection 'CrysAlisPro 1.171.40.53 (Rigaku OD, 2019)'
_computing_data_reduction 'CrysAlisPro 1.171.40.53 (Rigaku OD, 2019)'
_computing_molecular_graphics 'ShelXLe (Huebschle et all, 2011)'
_computing_publication_material 'SHELXL-2014/6 (Sheldrick, 2014)'
_computing_structure_refinement 'SHELXL-2018/3 (Sheldrick, 2018)'
_computing_structure_solution 'SHELXT 2014/5 (Sheldrick, 2014)'
_diffrn_ambient_temperature 100(2)
_diffrn_detector_area_resol_mean 10.0000
_diffrn_measured_fraction_theta_full 0.997
_diffrn_measured_fraction_theta_max 0.997
_diffrn_measurement_device_type 'XtaLAB Synergy, Dualflex, HyPix'
_diffrn_measurement_method '\w scans'
_diffrn_radiation_type CuK\a
_diffrn_radiation_wavelength 1.54184
_diffrn_reflns_av_R_equivalents 0.1037
_diffrn_reflns_av_unetI/netI 0.0495
_diffrn_reflns_Laue_measured_fraction_full 0.997
_diffrn_reflns_Laue_measured_fraction_max 0.997
_diffrn_reflns_limit_h_max 9
_diffrn_reflns_limit_h_min -8
_diffrn_reflns_limit_k_max 18
_diffrn_reflns_limit_k_min -18
_diffrn_reflns_limit_l_max 32
_diffrn_reflns_limit_l_min -32
_diffrn_reflns_number 32738
_diffrn_reflns_point_group_measured_fraction_full 0.997
_diffrn_reflns_point_group_measured_fraction_max 0.997
_diffrn_reflns_theta_full 66.997
_diffrn_reflns_theta_max 66.997
_diffrn_reflns_theta_min 3.218
_diffrn_source 'micro-focus sealed X-ray tube'
_exptl_absorpt_coefficient_mu 6.573
_exptl_absorpt_correction_T_max 1.000
_exptl_absorpt_correction_T_min 0.248
_exptl_absorpt_correction_type gaussian
_exptl_absorpt_process_details
;
CrysAlisPro 1.171.41.112a (Rigaku Oxford Diffraction, 2021)
Numerical absorption correction based on gaussian integration over
a multifaceted crystal model
Empirical absorption correction using spherical harmonics,
implemented in SCALE3 ABSPACK scaling algorithm.
;
_exptl_crystal_colour brown
_exptl_crystal_density_diffrn 1.286
_exptl_crystal_description block
_exptl_crystal_F_000 1472
_exptl_crystal_size_max 0.270
_exptl_crystal_size_mid 0.220
_exptl_crystal_size_min 0.140
_refine_diff_density_max 1.230
_refine_diff_density_min -1.354
_refine_diff_density_rms 0.123
_refine_ls_extinction_method none
_refine_ls_goodness_of_fit_ref 1.040
_refine_ls_hydrogen_treatment constr
_refine_ls_matrix_type full
_refine_ls_number_parameters 397
_refine_ls_number_reflns 6366
_refine_ls_number_restraints 0
_refine_ls_restrained_S_all 1.040
_refine_ls_R_factor_all 0.0758
_refine_ls_R_factor_gt 0.0708
_refine_ls_shift/su_max 0.001
_refine_ls_shift/su_mean 0.000
_refine_ls_structure_factor_coef Fsqd
_refine_ls_weighting_details 'w=1/[\s^2^(Fo^2^)+(0.1267P)^2^+5.9284P] where P=(Fo^2^+2Fc^2^)/3'
_refine_ls_weighting_scheme calc
_refine_ls_wR_factor_gt 0.1855
_refine_ls_wR_factor_ref 0.1900
_reflns_Friedel_coverage 0.000
_reflns_number_gt 5712
_reflns_number_total 6366
_reflns_threshold_expression 'I > 2\s(I)'
_cod_data_source_file d3dt02123h2.cif
_cod_data_source_block compound_8
_cod_original_sg_symbol_H-M 'P 21/c'
_cod_database_code 7713833
_shelx_shelxl_version_number 2018/3
_shelx_space_group_comment
;
The symmetry employed for this shelxl refinement is uniquely defined
by the following loop, which should always be used as a source of
symmetry information in preference to the above space-group names.
They are only intended as comments.
;
_shelx_estimated_absorpt_t_min 0.270
_shelx_estimated_absorpt_t_max 0.460

loop_
_space_group_symop_operation_xyz
'x, y, z'
'-x, y+1/2, -z+1/2'
'-x, -y, -z'
'x, -y-1/2, z-1/2'

loop_
_atom_site_label
_atom_site_type_symbol
_atom_site_fract_x
_atom_site_fract_y
_atom_site_fract_z
_atom_site_U_iso_or_equiv
_atom_site_adp_type
_atom_site_occupancy
_atom_site_site_symmetry_order
_atom_site_calc_flag
_atom_site_refinement_flags_posn
_atom_site_refinement_flags_adp
_atom_site_refinement_flags_occupancy
_atom_site_disorder_assembly
_atom_site_disorder_group
C1_1 C 0.6170(4) 0.2780(2) 0.25138(14) 0.0215(8) Uani 1 1 d . . . . .
C2_1 C 0.5951(5) 0.3478(2) 0.28312(14) 0.0229(8) Uani 1 1 d . . . . .
C3_1 C 0.4937(4) 0.4087(2) 0.25903(14) 0.0217(8) Uani 1 1 d . . . . .
C4_1 C 0.4556(5) 0.3770(2) 0.21189(14) 0.0241(8) Uani 1 1 d . . . . .
C5_1 C 0.5266(5) 0.2944(3) 0.20754(14) 0.0240(8) Uani 1 1 d . . . . .
C6_1 C 0.7243(5) 0.2019(3) 0.26193(17) 0.0326(9) Uani 1 1 d . . . . .
H6A_1 H 0.728663 0.165321 0.232990 0.049 Uiso 1 1 calc R U . . .
H6B_1 H 0.681427 0.169027 0.289129 0.049 Uiso 1 1 calc R U . . .
H6C_1 H 0.832293 0.222060 0.270492 0.049 Uiso 1 1 calc R U . . .
C7_1 C 0.6716(5) 0.3584(3) 0.33234(15) 0.0274(9) Uani 1 1 d . . . . .
H7A_1 H 0.730268 0.306122 0.341111 0.041 Uiso 1 1 calc R U . . .
H7B_1 H 0.588698 0.369132 0.356367 0.041 Uiso 1 1 calc R U . . .
H7C_1 H 0.745856 0.406985 0.331848 0.041 Uiso 1 1 calc R U . . .
C8_1 C 0.4467(5) 0.4933(3) 0.28041(16) 0.0284(9) Uani 1 1 d . . . . .
H8A_1 H 0.534969 0.534063 0.277195 0.043 Uiso 1 1 calc R U . . .
H8B_1 H 0.422677 0.485736 0.314926 0.043 Uiso 1 1 calc R U . . .
H8C_1 H 0.351622 0.515226 0.263074 0.043 Uiso 1 1 calc R U . . .
C9_1 C 0.3622(5) 0.4234(3) 0.17267(15) 0.0302(9) Uani 1 1 d . . . . .
H9A_1 H 0.436465 0.451786 0.150685 0.045 Uiso 1 1 calc R U . . .
H9B_1 H 0.292994 0.466403 0.187543 0.045 Uiso 1 1 calc R U . . .
H9C_1 H 0.296303 0.382315 0.154242 0.045 Uiso 1 1 calc R U . . .
C10_1 C 0.5249(5) 0.2388(3) 0.16298(16) 0.0316(9) Uani 1 1 d . . . . .
H10A_1 H 0.426857 0.249568 0.143821 0.047 Uiso 1 1 calc R U . . .
H10B_1 H 0.528546 0.178411 0.172752 0.047 Uiso 1 1 calc R U . . .
H10C_1 H 0.618288 0.252025 0.143281 0.047 Uiso 1 1 calc R U . . .
C1_2 C 0.8453(5) 0.1344(2) 0.44572(15) 0.0234(8) Uani 1 1 d . . . . .
C2_2 C 0.6797(4) 0.1317(2) 0.45815(14) 0.0213(8) Uani 1 1 d . . . . .
C3_2 C 0.6702(5) 0.1139(2) 0.50909(14) 0.0206(8) Uani 1 1 d . . . . .
C4_2 C 0.8270(5) 0.1112(2) 0.52815(15) 0.0247(8) Uani 1 1 d . . . . .
C5_2 C 0.9354(5) 0.1227(2) 0.48884(16) 0.0253(8) Uani 1 1 d . . . . .
C6_2 C 0.9064(6) 0.1444(3) 0.39510(17) 0.0383(11) Uani 1 1 d . . . . .
H6A_2 H 0.908236 0.088351 0.379044 0.057 Uiso 1 1 calc R U . . .
H6B_2 H 1.015001 0.168141 0.396537 0.057 Uiso 1 1 calc R U . . .
H6C_2 H 0.835991 0.183251 0.376611 0.057 Uiso 1 1 calc R U . . .
C7_2 C 0.5442(5) 0.1356(3) 0.42181(16) 0.0315(9) Uani 1 1 d . . . . .
H7A_2 H 0.545735 0.190928 0.405008 0.047 Uiso 1 1 calc R U . . .
H7B_2 H 0.442498 0.128993 0.438607 0.047 Uiso 1 1 calc R U . . .
H7C_2 H 0.555562 0.089281 0.398008 0.047 Uiso 1 1 calc R U . . .
C8_2 C 0.5201(5) 0.0994(3) 0.53782(16) 0.0320(9) Uani 1 1 d . . . . .
H8A_2 H 0.427213 0.120950 0.519244 0.048 Uiso 1 1 calc R U . . .
H8B_2 H 0.528933 0.129877 0.568938 0.048 Uiso 1 1 calc R U . . .
H8C_2 H 0.506738 0.037951 0.543899 0.048 Uiso 1 1 calc R U . . .
C9_2 C 0.8777(6) 0.0940(3) 0.58029(17) 0.0378(10) Uani 1 1 d . . . . .
H9A_2 H 0.913211 0.034375 0.583487 0.057 Uiso 1 1 calc R U . . .
H9B_2 H 0.786937 0.103943 0.601641 0.057 Uiso 1 1 calc R U . . .
H9C_2 H 0.965819 0.132446 0.589564 0.057 Uiso 1 1 calc R U . . .
C10_2 C 1.1146(5) 0.1206(3) 0.4944(2) 0.0418(12) Uani 1 1 d . . . . .
H10A_2 H 1.150093 0.061346 0.499474 0.063 Uiso 1 1 calc R U . . .
H10B_2 H 1.147537 0.155476 0.522548 0.063 Uiso 1 1 calc R U . . .
H10C_2 H 1.162919 0.143576 0.464968 0.063 Uiso 1 1 calc R U . . .
Cr1_3 Cr 0.34645(7) 0.28534(4) 0.26981(2) 0.0198(2) Uani 1 1 d . . . . .
Cl1_3 Cl 0.21335(12) 0.31747(6) 0.34075(4) 0.0313(3) Uani 1 1 d . . . . .
Cr1_4 Cr 0.78873(7) 0.24694(4) 0.49751(2) 0.0184(2) Uani 1 1 d . . . . .
Cl1_4 Cl 0.95092(12) 0.32136(6) 0.55220(4) 0.0311(3) Uani 1 1 d . . . . .
C1_5 C 0.2105(4) 0.1762(2) 0.24922(13) 0.0216(8) Uani 1 1 d . . . . .
N1_5 N 0.1124(4) 0.1652(2) 0.20997(12) 0.0220(7) Uani 1 1 d . . . . .
C2_5 C 0.0445(4) 0.0834(2) 0.20877(14) 0.0212(8) Uani 1 1 d . . . . .
N2_5 N 0.2023(4) 0.1005(2) 0.27282(11) 0.0215(7) Uani 1 1 d . . . . .
C3_5 C 0.1014(4) 0.0425(2) 0.24866(15) 0.0226(8) Uani 1 1 d . . . . .
C4_5 C 0.0731(5) 0.2326(3) 0.17506(15) 0.0290(9) Uani 1 1 d . . . . .
H4A_5 H 0.105617 0.214817 0.142506 0.044 Uiso 1 1 calc R U . . .
H4B_5 H 0.129778 0.285301 0.184312 0.044 Uiso 1 1 calc R U . . .
H4C_5 H -0.042575 0.243074 0.174881 0.044 Uiso 1 1 calc R U . . .
C5_5 C -0.0674(5) 0.0559(3) 0.16885(15) 0.0266(8) Uani 1 1 d . . . . .
H5A_5 H -0.017143 0.065209 0.137349 0.040 Uiso 1 1 calc R U . . .
H5B_5 H -0.166329 0.089432 0.170329 0.040 Uiso 1 1 calc R U . . .
H5C_5 H -0.092323 -0.005088 0.172628 0.040 Uiso 1 1 calc R U . . .
C6_5 C 0.0721(5) -0.0457(2) 0.26738(16) 0.0288(9) Uani 1 1 d . . . . .
H6A_5 H 0.000442 -0.076338 0.244708 0.043 Uiso 1 1 calc R U . . .
H6B_5 H 0.022579 -0.042260 0.299365 0.043 Uiso 1 1 calc R U . . .
H6C_5 H 0.174035 -0.076506 0.270356 0.043 Uiso 1 1 calc R U . . .
C7_5 C 0.2908(5) 0.0818(3) 0.31776(15) 0.0278(9) Uani 1 1 d . . . . .
H7A_5 H 0.367124 0.035407 0.312042 0.042 Uiso 1 1 calc R U . . .
H7B_5 H 0.215975 0.064378 0.342938 0.042 Uiso 1 1 calc R U . . .
H7C_5 H 0.348906 0.133208 0.328538 0.042 Uiso 1 1 calc R U . . .
C1_6 C 0.6715(4) 0.3539(2) 0.46530(13) 0.0187(7) Uani 1 1 d . . . . .
N1_6 N 0.7446(3) 0.42318(19) 0.44515(11) 0.0178(6) Uani 1 1 d . . . . .
C2_6 C 0.6357(4) 0.4853(2) 0.43068(13) 0.0190(7) Uani 1 1 d . . . . .
N2_6 N 0.5149(4) 0.37416(19) 0.46233(11) 0.0183(6) Uani 1 1 d . . . . .
C3_6 C 0.4881(4) 0.4541(2) 0.44157(13) 0.0195(7) Uani 1 1 d . . . . .
C4_6 C 0.9180(4) 0.4292(3) 0.43803(14) 0.0225(8) Uani 1 1 d . . . . .
H4A_6 H 0.942229 0.414920 0.404228 0.034 Uiso 1 1 calc R U . . .
H4B_6 H 0.973534 0.389056 0.459971 0.034 Uiso 1 1 calc R U . . .
H4C_6 H 0.954085 0.487728 0.445157 0.034 Uiso 1 1 calc R U . . .
C5_6 C 0.6807(5) 0.5658(2) 0.40552(14) 0.0238(8) Uani 1 1 d . . . . .
H5A_6 H 0.714357 0.552518 0.372394 0.036 Uiso 1 1 calc R U . . .
H5B_6 H 0.768981 0.593445 0.423476 0.036 Uiso 1 1 calc R U . . .
H5C_6 H 0.588296 0.604460 0.404110 0.036 Uiso 1 1 calc R U . . .
C6_6 C 0.3262(4) 0.4909(3) 0.43389(14) 0.0238(8) Uani 1 1 d . . . . .
H6A_6 H 0.335169 0.547566 0.418769 0.036 Uiso 1 1 calc R U . . .
H6B_6 H 0.273485 0.496462 0.465299 0.036 Uiso 1 1 calc R U . . .
H6C_6 H 0.262789 0.453183 0.412527 0.036 Uiso 1 1 calc R U . . .
C7_6 C 0.3848(4) 0.3187(2) 0.47823(15) 0.0240(8) Uani 1 1 d . . . . .
H7A_6 H 0.320849 0.300286 0.449848 0.036 Uiso 1 1 calc R U . . .
H7B_6 H 0.316689 0.350402 0.500629 0.036 Uiso 1 1 calc R U . . .
H7C_6 H 0.429726 0.268395 0.494856 0.036 Uiso 1 1 calc R U . . .

loop_
_atom_site_aniso_label
_atom_site_aniso_U_11
_atom_site_aniso_U_22
_atom_site_aniso_U_33
_atom_site_aniso_U_23
_atom_site_aniso_U_13
_atom_site_aniso_U_12
C1_1 0.0217(18) 0.0145(18) 0.029(2) -0.0048(15) 0.0082(14) -0.0040(15)
C2_1 0.0258(19) 0.0160(18) 0.0270(19) -0.0018(15) 0.0055(14) -0.0038(15)
C3_1 0.0239(18) 0.0158(18) 0.0258(19) -0.0009(15) 0.0070(14) -0.0064(15)
C4_1 0.029(2) 0.0172(18) 0.026(2) 0.0019(15) 0.0081(15) -0.0075(16)
C5_1 0.0255(19) 0.0223(19) 0.0248(19) -0.0029(16) 0.0116(15) -0.0079(16)
C6_1 0.040(2) 0.021(2) 0.037(2) -0.0055(18) 0.0081(18) 0.0035(18)
C7_1 0.032(2) 0.022(2) 0.028(2) -0.0060(16) 0.0035(16) -0.0004(17)
C8_1 0.034(2) 0.0173(19) 0.034(2) -0.0027(17) 0.0105(17) -0.0022(17)
C9_1 0.032(2) 0.025(2) 0.034(2) 0.0044(17) 0.0039(16) -0.0065(18)
C10_1 0.041(2) 0.027(2) 0.028(2) -0.0086(17) 0.0085(17) -0.0072(19)
C1_2 0.0246(19) 0.0133(17) 0.033(2) -0.0021(15) 0.0106(15) 0.0026(15)
C2_2 0.0214(18) 0.0112(17) 0.031(2) -0.0025(15) 0.0042(14) 0.0008(14)
C3_2 0.0275(19) 0.0094(16) 0.0250(19) 0.0020(14) 0.0062(14) -0.0049(15)
C4_2 0.031(2) 0.0119(17) 0.031(2) 0.0051(15) -0.0001(16) -0.0023(16)
C5_2 0.0245(19) 0.0102(17) 0.041(2) -0.0005(16) 0.0054(16) 0.0008(15)
C6_2 0.050(3) 0.027(2) 0.038(2) 0.0027(19) 0.026(2) 0.007(2)
C7_2 0.037(2) 0.023(2) 0.034(2) -0.0079(17) -0.0028(17) 0.0043(18)
C8_2 0.039(2) 0.023(2) 0.034(2) 0.0000(17) 0.0110(18) -0.0019(18)
C9_2 0.049(3) 0.024(2) 0.040(3) 0.0063(19) -0.008(2) 0.001(2)
C10_2 0.028(2) 0.022(2) 0.076(4) -0.002(2) 0.003(2) 0.0042(18)
Cr1_3 0.0238(3) 0.0152(4) 0.0207(3) -0.0019(2) 0.0059(2) -0.0047(2)
Cl1_3 0.0412(6) 0.0230(5) 0.0304(5) -0.0053(4) 0.0170(4) -0.0055(4)
Cr1_4 0.0199(3) 0.0104(3) 0.0250(4) 0.0008(2) 0.0020(2) 0.0004(2)
Cl1_4 0.0384(5) 0.0183(5) 0.0363(6) 0.0002(4) -0.0102(4) -0.0025(4)
C1_5 0.0217(18) 0.0187(19) 0.0245(19) -0.0018(15) 0.0072(14) -0.0047(15)
N1_5 0.0264(16) 0.0148(15) 0.0250(16) -0.0011(13) 0.0072(12) -0.0021(13)
C2_5 0.0207(17) 0.0148(18) 0.0284(19) -0.0062(15) 0.0125(14) -0.0041(15)
N2_5 0.0220(15) 0.0182(16) 0.0246(16) -0.0006(13) 0.0066(12) 0.0005(13)
C3_5 0.0182(17) 0.0158(18) 0.034(2) -0.0038(16) 0.0096(14) -0.0017(15)
C4_5 0.041(2) 0.0199(19) 0.026(2) 0.0021(16) -0.0001(17) -0.0089(18)
C5_5 0.029(2) 0.021(2) 0.030(2) -0.0058(16) 0.0083(15) -0.0084(17)
C6_5 0.031(2) 0.0152(18) 0.041(2) -0.0004(17) 0.0111(17) -0.0035(16)
C7_5 0.029(2) 0.024(2) 0.030(2) 0.0062(17) 0.0027(16) 0.0024(17)
C1_6 0.0204(17) 0.0156(18) 0.0204(18) 0.0007(14) 0.0049(13) 0.0007(14)
N1_6 0.0165(14) 0.0146(15) 0.0224(15) 0.0003(12) 0.0031(11) -0.0002(12)
C2_6 0.0211(17) 0.0158(17) 0.0202(18) -0.0015(14) 0.0023(13) 0.0003(15)
N2_6 0.0203(15) 0.0134(14) 0.0216(15) 0.0004(12) 0.0071(11) 0.0008(12)
C3_6 0.0209(17) 0.0149(17) 0.0228(18) -0.0037(14) 0.0019(13) -0.0003(15)
C4_6 0.0136(17) 0.0217(19) 0.032(2) 0.0031(16) 0.0027(14) -0.0027(15)
C5_6 0.0276(19) 0.0156(18) 0.028(2) 0.0039(15) 0.0017(15) 0.0023(16)
C6_6 0.0212(18) 0.0220(19) 0.028(2) -0.0028(16) 0.0026(14) 0.0042(16)
C7_6 0.0219(18) 0.0194(19) 0.031(2) 0.0005(16) 0.0089(15) -0.0022(16)

loop_
_atom_type_symbol
_atom_type_description
_atom_type_scat_dispersion_real
_atom_type_scat_dispersion_imag
_atom_type_scat_source
C C 0.0181 0.0091 'International Tables Vol C Tables 4.2.6.8 and 6.1.1.4'
H H 0.0000 0.0000 'International Tables Vol C Tables 4.2.6.8 and 6.1.1.4'
N N 0.0311 0.0180 'International Tables Vol C Tables 4.2.6.8 and 6.1.1.4'
Cl Cl 0.3639 0.7018 'International Tables Vol C Tables 4.2.6.8 and 6.1.1.4'
Cr Cr -0.1635 2.4439 'International Tables Vol C Tables 4.2.6.8 and 6.1.1.4'

loop_
_geom_angle_atom_site_label_1
_geom_angle_atom_site_label_2
_geom_angle_atom_site_label_3
_geom_angle
_geom_angle_site_symmetry_1
_geom_angle_site_symmetry_3
_geom_angle_publ_flag
C2_1 C1_1 C5_1 108.0(3) . . ?
C2_1 C1_1 C6_1 124.9(4) . . ?
C5_1 C1_1 C6_1 127.0(4) . . ?
C2_1 C1_1 Cr1_3 71.9(2) . . ?
C5_1 C1_1 Cr1_3 71.1(2) . . ?
C6_1 C1_1 Cr1_3 124.8(3) . . ?
C1_1 C2_1 C3_1 108.1(3) . . ?
C1_1 C2_1 C7_1 126.0(4) . . ?
C3_1 C2_1 C7_1 125.9(3) . . ?
C1_1 C2_1 Cr1_3 72.8(2) . . ?
C3_1 C2_1 Cr1_3 71.6(2) . . ?
C7_1 C2_1 Cr1_3 123.8(3) . . ?
C4_1 C3_1 C2_1 108.2(3) . . ?
C4_1 C3_1 C8_1 127.5(4) . . ?
C2_1 C3_1 C8_1 124.2(3) . . ?
C4_1 C3_1 Cr1_3 73.5(2) . . ?
C2_1 C3_1 Cr1_3 72.5(2) . . ?
C8_1 C3_1 Cr1_3 122.7(3) . . ?
C3_1 C4_1 C5_1 107.8(3) . . ?
C3_1 C4_1 C9_1 126.2(4) . . ?
C5_1 C4_1 C9_1 125.9(4) . . ?
C3_1 C4_1 Cr1_3 71.0(2) . . ?
C5_1 C4_1 Cr1_3 70.9(2) . . ?
C9_1 C4_1 Cr1_3 125.4(3) . . ?
C4_1 C5_1 C1_1 107.8(3) . . ?
C4_1 C5_1 C10_1 126.5(4) . . ?
C1_1 C5_1 C10_1 125.4(4) . . ?
C4_1 C5_1 Cr1_3 73.4(2) . . ?
C1_1 C5_1 Cr1_3 72.9(2) . . ?
C10_1 C5_1 Cr1_3 125.0(3) . . ?
C1_1 C6_1 H6A_1 109.5 . . ?
C1_1 C6_1 H6B_1 109.5 . . ?
H6A_1 C6_1 H6B_1 109.5 . . ?
C1_1 C6_1 H6C_1 109.5 . . ?
H6A_1 C6_1 H6C_1 109.5 . . ?
H6B_1 C6_1 H6C_1 109.5 . . ?
C2_1 C7_1 H7A_1 109.5 . . ?
C2_1 C7_1 H7B_1 109.5 . . ?
H7A_1 C7_1 H7B_1 109.5 . . ?
C2_1 C7_1 H7C_1 109.5 . . ?
H7A_1 C7_1 H7C_1 109.5 . . ?
H7B_1 C7_1 H7C_1 109.5 . . ?
C3_1 C8_1 H8A_1 109.5 . . ?
C3_1 C8_1 H8B_1 109.5 . . ?
H8A_1 C8_1 H8B_1 109.5 . . ?
C3_1 C8_1 H8C_1 109.5 . . ?
H8A_1 C8_1 H8C_1 109.5 . . ?
H8B_1 C8_1 H8C_1 109.5 . . ?
C4_1 C9_1 H9A_1 109.5 . . ?
C4_1 C9_1 H9B_1 109.5 . . ?
H9A_1 C9_1 H9B_1 109.5 . . ?
C4_1 C9_1 H9C_1 109.5 . . ?
H9A_1 C9_1 H9C_1 109.5 . . ?
H9B_1 C9_1 H9C_1 109.5 . . ?
C5_1 C10_1 H10A_1 109.5 . . ?
C5_1 C10_1 H10B_1 109.5 . . ?
H10A_1 C10_1 H10B_1 109.5 . . ?
C5_1 C10_1 H10C_1 109.5 . . ?
H10A_1 C10_1 H10C_1 109.5 . . ?
H10B_1 C10_1 H10C_1 109.5 . . ?
C5_2 C1_2 C2_2 107.4(3) . . ?
C5_2 C1_2 C6_2 127.6(4) . . ?
C2_2 C1_2 C6_2 124.9(4) . . ?
C5_2 C1_2 Cr1_4 72.1(2) . . ?
C2_2 C1_2 Cr1_4 70.5(2) . . ?
C6_2 C1_2 Cr1_4 124.7(3) . . ?
C3_2 C2_2 C1_2 108.1(3) . . ?
C3_2 C2_2 C7_2 127.2(4) . . ?
C1_2 C2_2 C7_2 124.2(4) . . ?
C3_2 C2_2 Cr1_4 73.7(2) . . ?
C1_2 C2_2 Cr1_4 73.2(2) . . ?
C7_2 C2_2 Cr1_4 125.1(3) . . ?
C4_2 C3_2 C2_2 107.6(3) . . ?
C4_2 C3_2 C8_2 125.4(4) . . ?
C2_2 C3_2 C8_2 127.0(4) . . ?
C4_2 C3_2 Cr1_4 71.3(2) . . ?
C2_2 C3_2 Cr1_4 70.2(2) . . ?
C8_2 C3_2 Cr1_4 124.4(3) . . ?
C3_2 C4_2 C5_2 108.3(3) . . ?
C3_2 C4_2 C9_2 127.1(4) . . ?
C5_2 C4_2 C9_2 124.5(4) . . ?
C3_2 C4_2 Cr1_4 73.4(2) . . ?
C5_2 C4_2 Cr1_4 72.2(2) . . ?
C9_2 C4_2 Cr1_4 123.1(3) . . ?
C1_2 C5_2 C4_2 108.4(3) . . ?
C1_2 C5_2 C10_2 127.3(4) . . ?
C4_2 C5_2 C10_2 124.3(4) . . ?
C1_2 C5_2 Cr1_4 72.5(2) . . ?
C4_2 C5_2 Cr1_4 71.5(2) . . ?
C10_2 C5_2 Cr1_4 122.5(3) . . ?
C1_2 C6_2 H6A_2 109.5 . . ?
C1_2 C6_2 H6B_2 109.5 . . ?
H6A_2 C6_2 H6B_2 109.5 . . ?
C1_2 C6_2 H6C_2 109.5 . . ?
H6A_2 C6_2 H6C_2 109.5 . . ?
H6B_2 C6_2 H6C_2 109.5 . . ?
C2_2 C7_2 H7A_2 109.5 . . ?
C2_2 C7_2 H7B_2 109.5 . . ?
H7A_2 C7_2 H7B_2 109.5 . . ?
C2_2 C7_2 H7C_2 109.5 . . ?
H7A_2 C7_2 H7C_2 109.5 . . ?
H7B_2 C7_2 H7C_2 109.5 . . ?
C3_2 C8_2 H8A_2 109.5 . . ?
C3_2 C8_2 H8B_2 109.5 . . ?
H8A_2 C8_2 H8B_2 109.5 . . ?
C3_2 C8_2 H8C_2 109.5 . . ?
H8A_2 C8_2 H8C_2 109.5 . . ?
H8B_2 C8_2 H8C_2 109.5 . . ?
C4_2 C9_2 H9A_2 109.5 . . ?
C4_2 C9_2 H9B_2 109.5 . . ?
H9A_2 C9_2 H9B_2 109.5 . . ?
C4_2 C9_2 H9C_2 109.5 . . ?
H9A_2 C9_2 H9C_2 109.5 . . ?
H9B_2 C9_2 H9C_2 109.5 . . ?
C5_2 C10_2 H10A_2 109.5 . . ?
C5_2 C10_2 H10B_2 109.5 . . ?
H10A_2 C10_2 H10B_2 109.5 . . ?
C5_2 C10_2 H10C_2 109.5 . . ?
H10A_2 C10_2 H10C_2 109.5 . . ?
H10B_2 C10_2 H10C_2 109.5 . . ?
C1_5 Cr1_3 C5_1 101.89(14) . . ?
C1_5 Cr1_3 C3_1 157.13(14) . . ?
C5_1 Cr1_3 C3_1 59.72(13) . . ?
C1_5 Cr1_3 Cl1_3 97.76(10) . . ?
C5_1 Cr1_3 Cl1_3 160.35(10) . . ?
C3_1 Cr1_3 Cl1_3 101.14(10) . . ?
C1_5 Cr1_3 C2_1 148.74(14) . . ?
C5_1 Cr1_3 C2_1 59.66(14) . . ?
C3_1 Cr1_3 C2_1 35.96(14) . . ?
Cl1_3 Cr1_3 C2_1 102.68(10) . . ?
C1_5 Cr1_3 C1_1 114.86(14) . . ?
C5_1 Cr1_3 C1_1 36.01(14) . . ?
C3_1 Cr1_3 C1_1 59.38(13) . . ?
Cl1_3 Cr1_3 C1_1 132.60(10) . . ?
C2_1 Cr1_3 C1_1 35.30(13) . . ?
C1_5 Cr1_3 C4_1 121.64(14) . . ?
C5_1 Cr1_3 C4_1 35.73(14) . . ?
C3_1 Cr1_3 C4_1 35.51(13) . . ?
Cl1_3 Cr1_3 C4_1 129.77(10) . . ?
C2_1 Cr1_3 C4_1 59.33(14) . . ?
C1_1 Cr1_3 C4_1 59.28(14) . . ?
C1_6 Cr1_4 C2_2 104.25(14) . . ?
C1_6 Cr1_4 C4_2 159.69(14) . . ?
C2_2 Cr1_4 C4_2 59.87(14) . . ?
C1_6 Cr1_4 C5_2 149.33(14) . . ?
C2_2 Cr1_4 C5_2 59.74(14) . . ?
C4_2 Cr1_4 C5_2 36.25(14) . . ?
C1_6 Cr1_4 C1_2 116.04(14) . . ?
C2_2 Cr1_4 C1_2 36.32(13) . . ?
C4_2 Cr1_4 C1_2 59.83(14) . . ?
C5_2 Cr1_4 C1_2 35.33(15) . . ?
C1_6 Cr1_4 Cl1_4 97.81(10) . . ?
C2_2 Cr1_4 Cl1_4 157.94(10) . . ?
C4_2 Cr1_4 Cl1_4 98.57(10) . . ?
C5_2 Cr1_4 Cl1_4 100.55(11) . . ?
C1_2 Cr1_4 Cl1_4 130.94(10) . . ?
C1_6 Cr1_4 C3_2 124.44(14) . . ?
C2_2 Cr1_4 C3_2 36.17(14) . . ?
C4_2 Cr1_4 C3_2 35.29(14) . . ?
C5_2 Cr1_4 C3_2 59.48(14) . . ?
C1_2 Cr1_4 C3_2 59.94(13) . . ?
Cl1_4 Cr1_4 C3_2 127.19(10) . . ?
N2_5 C1_5 N1_5 103.7(3) . . ?
N2_5 C1_5 Cr1_3 127.4(3) . . ?
N1_5 C1_5 Cr1_3 128.9(3) . . ?
C1_5 N1_5 C2_5 111.9(3) . . ?
C1_5 N1_5 C4_5 124.0(3) . . ?
C2_5 N1_5 C4_5 123.9(3) . . ?
C3_5 C2_5 N1_5 106.1(3) . . ?
C3_5 C2_5 C5_5 131.9(4) . . ?
N1_5 C2_5 C5_5 121.9(3) . . ?
C1_5 N2_5 C3_5 112.0(3) . . ?
C1_5 N2_5 C7_5 123.5(3) . . ?
C3_5 N2_5 C7_5 124.5(3) . . ?
C2_5 C3_5 N2_5 106.2(3) . . ?
C2_5 C3_5 C6_5 131.3(4) . . ?
N2_5 C3_5 C6_5 122.4(4) . . ?
N1_5 C4_5 H4A_5 109.5 . . ?
N1_5 C4_5 H4B_5 109.5 . . ?
H4A_5 C4_5 H4B_5 109.5 . . ?
N1_5 C4_5 H4C_5 109.5 . . ?
H4A_5 C4_5 H4C_5 109.5 . . ?
H4B_5 C4_5 H4C_5 109.5 . . ?
C2_5 C5_5 H5A_5 109.5 . . ?
C2_5 C5_5 H5B_5 109.5 . . ?
H5A_5 C5_5 H5B_5 109.5 . . ?
C2_5 C5_5 H5C_5 109.5 . . ?
H5A_5 C5_5 H5C_5 109.5 . . ?
H5B_5 C5_5 H5C_5 109.5 . . ?
C3_5 C6_5 H6A_5 109.5 . . ?
C3_5 C6_5 H6B_5 109.5 . . ?
H6A_5 C6_5 H6B_5 109.5 . . ?
C3_5 C6_5 H6C_5 109.5 . . ?
H6A_5 C6_5 H6C_5 109.5 . . ?
H6B_5 C6_5 H6C_5 109.5 . . ?
N2_5 C7_5 H7A_5 109.5 . . ?
N2_5 C7_5 H7B_5 109.5 . . ?
H7A_5 C7_5 H7B_5 109.5 . . ?
N2_5 C7_5 H7C_5 109.5 . . ?
H7A_5 C7_5 H7C_5 109.5 . . ?
H7B_5 C7_5 H7C_5 109.5 . . ?
N2_6 C1_6 N1_6 103.4(3) . . ?
N2_6 C1_6 Cr1_4 130.6(3) . . ?
N1_6 C1_6 Cr1_4 125.9(3) . . ?
C1_6 N1_6 C2_6 112.0(3) . . ?
C1_6 N1_6 C4_6 123.7(3) . . ?
C2_6 N1_6 C4_6 124.2(3) . . ?
C3_6 C2_6 N1_6 106.2(3) . . ?
C3_6 C2_6 C5_6 129.9(3) . . ?
N1_6 C2_6 C5_6 123.8(3) . . ?
C1_6 N2_6 C3_6 112.6(3) . . ?
C1_6 N2_6 C7_6 124.7(3) . . ?
C3_6 N2_6 C7_6 122.6(3) . . ?
C2_6 C3_6 N2_6 105.8(3) . . ?
C2_6 C3_6 C6_6 131.1(4) . . ?
N2_6 C3_6 C6_6 123.2(3) . . ?
N1_6 C4_6 H4A_6 109.5 . . ?
N1_6 C4_6 H4B_6 109.5 . . ?
H4A_6 C4_6 H4B_6 109.5 . . ?
N1_6 C4_6 H4C_6 109.5 . . ?
H4A_6 C4_6 H4C_6 109.5 . . ?
H4B_6 C4_6 H4C_6 109.5 . . ?
C2_6 C5_6 H5A_6 109.5 . . ?
C2_6 C5_6 H5B_6 109.5 . . ?
H5A_6 C5_6 H5B_6 109.5 . . ?
C2_6 C5_6 H5C_6 109.5 . . ?
H5A_6 C5_6 H5C_6 109.5 . . ?
H5B_6 C5_6 H5C_6 109.5 . . ?
C3_6 C6_6 H6A_6 109.5 . . ?
C3_6 C6_6 H6B_6 109.5 . . ?
H6A_6 C6_6 H6B_6 109.5 . . ?
C3_6 C6_6 H6C_6 109.5 . . ?
H6A_6 C6_6 H6C_6 109.5 . . ?
H6B_6 C6_6 H6C_6 109.5 . . ?
N2_6 C7_6 H7A_6 109.5 . . ?
N2_6 C7_6 H7B_6 109.5 . . ?
H7A_6 C7_6 H7B_6 109.5 . . ?
N2_6 C7_6 H7C_6 109.5 . . ?
H7A_6 C7_6 H7C_6 109.5 . . ?
H7B_6 C7_6 H7C_6 109.5 . . ?

loop_
_geom_bond_atom_site_label_1
_geom_bond_atom_site_label_2
_geom_bond_distance
_geom_bond_site_symmetry_2
_geom_bond_publ_flag
C1_1 C2_1 1.409(5) . ?
C1_1 C5_1 1.433(6) . ?
C1_1 C6_1 1.513(6) . ?
C1_1 Cr1_3 2.329(4) . ?
C2_1 C3_1 1.428(6) . ?
C2_1 C7_1 1.494(6) . ?
C2_1 Cr1_3 2.318(4) . ?
C3_1 C4_1 1.417(5) . ?
C3_1 C8_1 1.500(5) . ?
C3_1 Cr1_3 2.306(4) . ?
C4_1 C5_1 1.425(6) . ?
C4_1 C9_1 1.504(6) . ?
C4_1 Cr1_3 2.338(4) . ?
C5_1 C10_1 1.501(5) . ?
C5_1 Cr1_3 2.305(4) . ?
C6_1 H6A_1 0.9800 . ?
C6_1 H6B_1 0.9800 . ?
C6_1 H6C_1 0.9800 . ?
C7_1 H7A_1 0.9800 . ?
C7_1 H7B_1 0.9800 . ?
C7_1 H7C_1 0.9800 . ?
C8_1 H8A_1 0.9800 . ?
C8_1 H8B_1 0.9800 . ?
C8_1 H8C_1 0.9800 . ?
C9_1 H9A_1 0.9800 . ?
C9_1 H9B_1 0.9800 . ?
C9_1 H9C_1 0.9800 . ?
C10_1 H10A_1 0.9800 . ?
C10_1 H10B_1 0.9800 . ?
C10_1 H10C_1 0.9800 . ?
C1_2 C5_2 1.403(6) . ?
C1_2 C2_2 1.432(5) . ?
C1_2 C6_2 1.499(6) . ?
C1_2 Cr1_4 2.315(4) . ?
C2_2 C3_2 1.430(5) . ?
C2_2 C7_2 1.496(6) . ?
C2_2 Cr1_4 2.280(4) . ?
C3_2 C4_2 1.402(5) . ?
C3_2 C8_2 1.512(5) . ?
C3_2 Cr1_4 2.326(4) . ?
C4_2 C5_2 1.434(6) . ?
C4_2 C9_2 1.510(6) . ?
C4_2 Cr1_4 2.299(4) . ?
C5_2 C10_2 1.503(6) . ?
C5_2 Cr1_4 2.309(4) . ?
C6_2 H6A_2 0.9800 . ?
C6_2 H6B_2 0.9800 . ?
C6_2 H6C_2 0.9800 . ?
C7_2 H7A_2 0.9800 . ?
C7_2 H7B_2 0.9800 . ?
C7_2 H7C_2 0.9800 . ?
C8_2 H8A_2 0.9800 . ?
C8_2 H8B_2 0.9800 . ?
C8_2 H8C_2 0.9800 . ?
C9_2 H9A_2 0.9800 . ?
C9_2 H9B_2 0.9800 . ?
C9_2 H9C_2 0.9800 . ?
C10_2 H10A_2 0.9800 . ?
C10_2 H10B_2 0.9800 . ?
C10_2 H10C_2 0.9800 . ?
Cr1_3 C1_5 2.119(4) . ?
Cr1_3 Cl1_3 2.3173(11) . ?
Cr1_4 C1_6 2.120(4) . ?
Cr1_4 Cl1_4 2.3162(11) . ?
C1_5 N2_5 1.350(5) . ?
C1_5 N1_5 1.353(5) . ?
N1_5 C2_5 1.398(5) . ?
N1_5 C4_5 1.456(5) . ?
C2_5 C3_5 1.347(6) . ?
C2_5 C5_5 1.491(5) . ?
N2_5 C3_5 1.396(5) . ?
N2_5 C7_5 1.456(5) . ?
C3_5 C6_5 1.491(5) . ?
C4_5 H4A_5 0.9800 . ?
C4_5 H4B_5 0.9800 . ?
C4_5 H4C_5 0.9800 . ?
C5_5 H5A_5 0.9800 . ?
C5_5 H5B_5 0.9800 . ?
C5_5 H5C_5 0.9800 . ?
C6_5 H6A_5 0.9800 . ?
C6_5 H6B_5 0.9800 . ?
C6_5 H6C_5 0.9800 . ?
C7_5 H7A_5 0.9800 . ?
C7_5 H7B_5 0.9800 . ?
C7_5 H7C_5 0.9800 . ?
C1_6 N2_6 1.347(5) . ?
C1_6 N1_6 1.365(5) . ?
N1_6 C2_6 1.383(5) . ?
N1_6 C4_6 1.469(4) . ?
C2_6 C3_6 1.365(5) . ?
C2_6 C5_6 1.485(5) . ?
N2_6 C3_6 1.388(5) . ?
N2_6 C7_6 1.462(5) . ?
C3_6 C6_6 1.481(5) . ?
C4_6 H4A_6 0.9800 . ?
C4_6 H4B_6 0.9800 . ?
C4_6 H4C_6 0.9800 . ?
C5_6 H5A_6 0.9800 . ?
C5_6 H5B_6 0.9800 . ?
C5_6 H5C_6 0.9800 . ?
C6_6 H6A_6 0.9800 . ?
C6_6 H6B_6 0.9800 . ?
C6_6 H6C_6 0.9800 . ?
C7_6 H7A_6 0.9800 . ?
C7_6 H7B_6 0.9800 . ?
C7_6 H7C_6 0.9800 . ?

loop_
_geom_torsion_atom_site_label_1
_geom_torsion_atom_site_label_2
_geom_torsion_atom_site_label_3
_geom_torsion_atom_site_label_4
_geom_torsion
_geom_torsion_site_symmetry_1
_geom_torsion_site_symmetry_2
_geom_torsion_site_symmetry_3
_geom_torsion_site_symmetry_4
_geom_torsion_publ_flag
C5_1 C1_1 C2_1 C3_1 -1.1(4) . . . . ?
C6_1 C1_1 C2_1 C3_1 176.4(4) . . . . ?
Cr1_3 C1_1 C2_1 C3_1 -63.3(3) . . . . ?
C5_1 C1_1 C2_1 C7_1 -178.1(4) . . . . ?
C6_1 C1_1 C2_1 C7_1 -0.7(6) . . . . ?
Cr1_3 C1_1 C2_1 C7_1 119.6(4) . . . . ?
C5_1 C1_1 C2_1 Cr1_3 62.3(3) . . . . ?
C6_1 C1_1 C2_1 Cr1_3 -120.3(4) . . . . ?
C1_1 C2_1 C3_1 C4_1 -1.2(4) . . . . ?
C7_1 C2_1 C3_1 C4_1 175.9(4) . . . . ?
Cr1_3 C2_1 C3_1 C4_1 -65.3(3) . . . . ?
C1_1 C2_1 C3_1 C8_1 -177.9(3) . . . . ?
C7_1 C2_1 C3_1 C8_1 -0.8(6) . . . . ?
Cr1_3 C2_1 C3_1 C8_1 118.0(4) . . . . ?
C1_1 C2_1 C3_1 Cr1_3 64.1(3) . . . . ?
C7_1 C2_1 C3_1 Cr1_3 -118.8(4) . . . . ?
C2_1 C3_1 C4_1 C5_1 2.9(4) . . . . ?
C8_1 C3_1 C4_1 C5_1 179.5(4) . . . . ?
Cr1_3 C3_1 C4_1 C5_1 -61.7(3) . . . . ?
C2_1 C3_1 C4_1 C9_1 -175.0(4) . . . . ?
C8_1 C3_1 C4_1 C9_1 1.6(6) . . . . ?
Cr1_3 C3_1 C4_1 C9_1 120.4(4) . . . . ?
C2_1 C3_1 C4_1 Cr1_3 64.6(3) . . . . ?
C8_1 C3_1 C4_1 Cr1_3 -118.8(4) . . . . ?
C3_1 C4_1 C5_1 C1_1 -3.5(4) . . . . ?
C9_1 C4_1 C5_1 C1_1 174.3(4) . . . . ?
Cr1_3 C4_1 C5_1 C1_1 -65.3(3) . . . . ?
C3_1 C4_1 C5_1 C10_1 -176.6(4) . . . . ?
C9_1 C4_1 C5_1 C10_1 1.3(6) . . . . ?
Cr1_3 C4_1 C5_1 C10_1 121.6(4) . . . . ?
C3_1 C4_1 C5_1 Cr1_3 61.8(3) . . . . ?
C9_1 C4_1 C5_1 Cr1_3 -120.3(4) . . . . ?
C2_1 C1_1 C5_1 C4_1 2.8(4) . . . . ?
C6_1 C1_1 C5_1 C4_1 -174.5(4) . . . . ?
Cr1_3 C1_1 C5_1 C4_1 65.7(3) . . . . ?
C2_1 C1_1 C5_1 C10_1 176.0(4) . . . . ?
C6_1 C1_1 C5_1 C10_1 -1.4(6) . . . . ?
Cr1_3 C1_1 C5_1 C10_1 -121.2(4) . . . . ?
C2_1 C1_1 C5_1 Cr1_3 -62.8(3) . . . . ?
C6_1 C1_1 C5_1 Cr1_3 119.8(4) . . . . ?
C5_2 C1_2 C2_2 C3_2 -2.8(4) . . . . ?
C6_2 C1_2 C2_2 C3_2 174.8(4) . . . . ?
Cr1_4 C1_2 C2_2 C3_2 -65.9(3) . . . . ?
C5_2 C1_2 C2_2 C7_2 -175.5(4) . . . . ?
C6_2 C1_2 C2_2 C7_2 2.1(6) . . . . ?
Cr1_4 C1_2 C2_2 C7_2 121.3(4) . . . . ?
C5_2 C1_2 C2_2 Cr1_4 63.1(3) . . . . ?
C6_2 C1_2 C2_2 Cr1_4 -119.3(4) . . . . ?
C1_2 C2_2 C3_2 C4_2 3.7(4) . . . . ?
C7_2 C2_2 C3_2 C4_2 176.1(4) . . . . ?
Cr1_4 C2_2 C3_2 C4_2 -61.9(3) . . . . ?
C1_2 C2_2 C3_2 C8_2 -175.8(4) . . . . ?
C7_2 C2_2 C3_2 C8_2 -3.3(6) . . . . ?
Cr1_4 C2_2 C3_2 C8_2 118.7(4) . . . . ?
C1_2 C2_2 C3_2 Cr1_4 65.6(3) . . . . ?
C7_2 C2_2 C3_2 Cr1_4 -122.0(4) . . . . ?
C2_2 C3_2 C4_2 C5_2 -3.1(4) . . . . ?
C8_2 C3_2 C4_2 C5_2 176.3(3) . . . . ?
Cr1_4 C3_2 C4_2 C5_2 -64.3(3) . . . . ?
C2_2 C3_2 C4_2 C9_2 -179.6(4) . . . . ?
C8_2 C3_2 C4_2 C9_2 -0.2(6) . . . . ?
Cr1_4 C3_2 C4_2 C9_2 119.2(4) . . . . ?
C2_2 C3_2 C4_2 Cr1_4 61.2(2) . . . . ?
C8_2 C3_2 C4_2 Cr1_4 -119.4(4) . . . . ?
C2_2 C1_2 C5_2 C4_2 0.8(4) . . . . ?
C6_2 C1_2 C5_2 C4_2 -176.7(4) . . . . ?
Cr1_4 C1_2 C5_2 C4_2 62.9(3) . . . . ?
C2_2 C1_2 C5_2 C10_2 180.0(4) . . . . ?
C6_2 C1_2 C5_2 C10_2 2.5(7) . . . . ?
Cr1_4 C1_2 C5_2 C10_2 -117.9(4) . . . . ?
C2_2 C1_2 C5_2 Cr1_4 -62.1(3) . . . . ?
C6_2 C1_2 C5_2 Cr1_4 120.4(4) . . . . ?
C3_2 C4_2 C5_2 C1_2 1.4(4) . . . . ?
C9_2 C4_2 C5_2 C1_2 178.0(4) . . . . ?
Cr1_4 C4_2 C5_2 C1_2 -63.6(3) . . . . ?
C3_2 C4_2 C5_2 C10_2 -177.8(4) . . . . ?
C9_2 C4_2 C5_2 C10_2 -1.2(6) . . . . ?
Cr1_4 C4_2 C5_2 C10_2 117.2(4) . . . . ?
C3_2 C4_2 C5_2 Cr1_4 65.0(3) . . . . ?
C9_2 C4_2 C5_2 Cr1_4 -118.4(4) . . . . ?
N2_5 C1_5 N1_5 C2_5 -0.5(4) . . . . ?
Cr1_3 C1_5 N1_5 C2_5 179.5(3) . . . . ?
N2_5 C1_5 N1_5 C4_5 175.4(3) . . . . ?
Cr1_3 C1_5 N1_5 C4_5 -4.7(5) . . . . ?
C1_5 N1_5 C2_5 C3_5 0.4(4) . . . . ?
C4_5 N1_5 C2_5 C3_5 -175.4(3) . . . . ?
C1_5 N1_5 C2_5 C5_5 -179.7(3) . . . . ?
C4_5 N1_5 C2_5 C5_5 4.4(5) . . . . ?
N1_5 C1_5 N2_5 C3_5 0.4(4) . . . . ?
Cr1_3 C1_5 N2_5 C3_5 -179.6(3) . . . . ?
N1_5 C1_5 N2_5 C7_5 179.5(3) . . . . ?
Cr1_3 C1_5 N2_5 C7_5 -0.5(5) . . . . ?
N1_5 C2_5 C3_5 N2_5 -0.2(4) . . . . ?
C5_5 C2_5 C3_5 N2_5 -180.0(4) . . . . ?
N1_5 C2_5 C3_5 C6_5 179.6(4) . . . . ?
C5_5 C2_5 C3_5 C6_5 -0.2(7) . . . . ?
C1_5 N2_5 C3_5 C2_5 -0.1(4) . . . . ?
C7_5 N2_5 C3_5 C2_5 -179.2(3) . . . . ?
C1_5 N2_5 C3_5 C6_5 -180.0(3) . . . . ?
C7_5 N2_5 C3_5 C6_5 0.9(5) . . . . ?
N2_6 C1_6 N1_6 C2_6 0.8(4) . . . . ?
Cr1_4 C1_6 N1_6 C2_6 -175.2(2) . . . . ?
N2_6 C1_6 N1_6 C4_6 -177.0(3) . . . . ?
Cr1_4 C1_6 N1_6 C4_6 7.1(5) . . . . ?
C1_6 N1_6 C2_6 C3_6 -0.6(4) . . . . ?
C4_6 N1_6 C2_6 C3_6 177.2(3) . . . . ?
C1_6 N1_6 C2_6 C5_6 -177.0(3) . . . . ?
C4_6 N1_6 C2_6 C5_6 0.7(5) . . . . ?
N1_6 C1_6 N2_6 C3_6 -0.7(4) . . . . ?
Cr1_4 C1_6 N2_6 C3_6 175.0(3) . . . . ?
N1_6 C1_6 N2_6 C7_6 178.4(3) . . . . ?
Cr1_4 C1_6 N2_6 C7_6 -5.9(5) . . . . ?
N1_6 C2_6 C3_6 N2_6 0.1(4) . . . . ?
C5_6 C2_6 C3_6 N2_6 176.3(4) . . . . ?
N1_6 C2_6 C3_6 C6_6 -178.9(4) . . . . ?
C5_6 C2_6 C3_6 C6_6 -2.8(7) . . . . ?
C1_6 N2_6 C3_6 C2_6 0.4(4) . . . . ?
C7_6 N2_6 C3_6 C2_6 -178.7(3) . . . . ?
C1_6 N2_6 C3_6 C6_6 179.5(3) . . . . ?
C7_6 N2_6 C3_6 C6_6 0.4(5) . . . . ?
